data_4333953
loop_
_publ_author_name
'Daniel M. Zink'
'Michael B\"achle'
'Thomas Baumann'
'Martin Nieger'
'Michael K\"uhn'
'Cong Wang'
'Wim Klopper'
'Uwe Monkowius'
'Thomas Hofbeck'
'Hartmut Yersin'
'Stefan Br\"ase'

_publ_contact_author
;
        Martin Nieger
        Laboratory of Inorganic Chemistry
        Department of Chemistry
        Universitity of Helsinki
        P.O. Box 55
        FIN-00014 University of Helsinki
        Finland
;
_publ_contact_author_email martin.nieger@helsinki.fi
_publ_contact_author_fax '++358 9 191 50198'
_publ_contact_author_phone '++358 9 191 50192'
_publ_section_title
;
 Synthesis, Structure, and Characterization of Dinuclear Copper(I) Halide
 Complexes with P^N Ligands Featuring Exciting Photoluminescence
 Properties
;
_journal_name_full 'Inorganic Chemistry'
_journal_page_first 2292
_journal_page_last 2305
_journal_paper_doi 10.1021/ic300979c
_journal_volume 52
_journal_year 2013
_chemical_formula_moiety 'C51 H42 Cu2 I2 N3 P3'
_chemical_formula_sum 'C51 H42 Cu2 I2 N3 P3'
_chemical_formula_weight 1170.67
_chemical_name_systematic
; 
 ? 
;
_space_group_IT_number 2
_symmetry_cell_setting triclinic
_symmetry_space_group_name_Hall '-P 1'
_symmetry_space_group_name_H-M 'P -1'
_atom_sites_solution_hydrogens geom
_atom_sites_solution_primary direct
_atom_sites_solution_secondary difmap
_audit_creation_method SHELXL-97
_cell_angle_alpha 103.22(1)
_cell_angle_beta 102.29(1)
_cell_angle_gamma 117.51(1)
_cell_formula_units_Z 2
_cell_length_a 13.553(2)
_cell_length_b 13.841(2)
_cell_length_c 15.598(3)
_cell_measurement_reflns_used 143
_cell_measurement_temperature 123(2)
_cell_measurement_theta_max 25
_cell_measurement_theta_min 1
_cell_volume 2348.2(8)
_computing_cell_refinement EVALCCD
_computing_data_collection Collect
_computing_data_reduction EVALCCD
_computing_molecular_graphics XP
_computing_publication_material 'SHELXL-97 (Sheldrick, 1997)'
_computing_structure_refinement 'SHELXL-97 (Sheldrick, 1997)'
_computing_structure_solution 'SHELXS-97 (Sheldrick, 1990)'
_diffrn_ambient_temperature 123(2)
_diffrn_measured_fraction_theta_full 0.994
_diffrn_measured_fraction_theta_max 0.994
_diffrn_measurement_device_type 'Bruker-Nonius KappaCCD'
_diffrn_measurement_method 'rotation in phi and omega, 2 deg.'
_diffrn_radiation_monochromator graphite
_diffrn_radiation_source 'fine-focus sealed tube'
_diffrn_radiation_type MoK\a
_diffrn_radiation_wavelength 0.71073
_diffrn_reflns_av_R_equivalents 0.0234
_diffrn_reflns_av_sigmaI/netI 0.0241
_diffrn_reflns_limit_h_max 17
_diffrn_reflns_limit_h_min -17
_diffrn_reflns_limit_k_max 17
_diffrn_reflns_limit_k_min -17
_diffrn_reflns_limit_l_max 20
_diffrn_reflns_limit_l_min -20
_diffrn_reflns_number 32463
_diffrn_reflns_theta_full 27.48
_diffrn_reflns_theta_max 27.48
_diffrn_reflns_theta_min 3.03
_exptl_absorpt_coefficient_mu 2.361
_exptl_absorpt_correction_T_max 0.8014
_exptl_absorpt_correction_T_min 0.5568
_exptl_absorpt_correction_type multi-scan
_exptl_absorpt_process_details 'SADABS (Sheldrick 2008)'
_exptl_crystal_colour yellow
_exptl_crystal_density_diffrn 1.656
_exptl_crystal_density_meas ?
_exptl_crystal_description blocks
_exptl_crystal_F_000 1156
_exptl_crystal_size_max 0.40
_exptl_crystal_size_mid 0.20
_exptl_crystal_size_min 0.10
_refine_diff_density_max 0.557
_refine_diff_density_min -0.699
_refine_diff_density_rms 0.073
_refine_ls_extinction_method none
_refine_ls_goodness_of_fit_ref 1.097
_refine_ls_hydrogen_treatment constr
_refine_ls_matrix_type full
_refine_ls_number_parameters 550
_refine_ls_number_reflns 10708
_refine_ls_number_restraints 0
_refine_ls_restrained_S_all 1.097
_refine_ls_R_factor_all 0.0271
_refine_ls_R_factor_gt 0.0212
_refine_ls_shift/su_max 0.001
_refine_ls_shift/su_mean 0.000
_refine_ls_structure_factor_coef Fsqd
_refine_ls_weighting_details 'calc w=1/[\s^2^(Fo^2^)+(0.0194P)^2^+1.9973P] where P=(Fo^2^+2Fc^2^)/3'
_refine_ls_weighting_scheme calc
_refine_ls_wR_factor_gt 0.0508
_refine_ls_wR_factor_ref 0.0538
_reflns_number_gt 9589
_reflns_number_total 10708
_reflns_threshold_expression >2sigma(I)
_cod_data_source_file ic300979c_si_002_01.cif
_cod_data_source_block sb155_hy_compound_1-I
_cod_depositor_comments
;
The following automatic conversions were performed:

'_exptl_crystal_density_meas' value 'none' was changed to '?' - the
value is perceived as not measured.

Automatic conversion script
Id: cif_fix_values 3008 2015-01-20 13:52:24Z robertas 
;
_cod_original_cell_volume 2348.2(7)
_cod_database_code 4333953

loop_
_symmetry_equiv_pos_as_xyz
'x, y, z'
'-x, -y, -z'

loop_
_atom_site_label
_atom_site_type_symbol
_atom_site_fract_x
_atom_site_fract_y
_atom_site_fract_z
_atom_site_U_iso_or_equiv
_atom_site_adp_type
_atom_site_occupancy
_atom_site_symmetry_multiplicity
_atom_site_calc_flag
_atom_site_refinement_flags
I1 I 0.263545(11) 0.447549(11) 0.109760(9) 0.01745(4) Uani 1 1 d .
I2 I 0.284419(12) 0.692433(11) 0.352256(9) 0.02119(4) Uani 1 1 d .
Cu1 Cu 0.39911(2) 0.66882(2) 0.236389(16) 0.01496(5) Uani 1 1 d .
Cu2 Cu 0.26509(2) 0.48766(2) 0.289748(17) 0.01701(5) Uani 1 1 d .
P1 P 0.56260(4) 0.68544(4) 0.32930(3) 0.01400(10) Uani 1 1 d .
P2 P 0.41988(4) 0.79484(4) 0.16220(4) 0.01448(10) Uani 1 1 d .
P3 P 0.08768(4) 0.34799(4) 0.28415(3) 0.01450(10) Uani 1 1 d .
N1 N 0.41722(15) 0.48682(14) 0.35520(12) 0.0168(3) Uani 1 1 d .
C2 C 0.39187(19) 0.39286(18) 0.37937(15) 0.0218(4) Uani 1 1 d .
H2 H 0.3144 0.3471 0.3805 0.026 Uiso 1 1 calc R
C3 C 0.4725(2) 0.35948(19) 0.40258(17) 0.0261(5) Uani 1 1 d .
H3 H 0.4501 0.2918 0.4182 0.031 Uiso 1 1 calc R
C4 C 0.5857(2) 0.4260(2) 0.40262(17) 0.0269(5) Uani 1 1 d .
H4 H 0.6426 0.4045 0.4174 0.032 Uiso 1 1 calc R
C5 C 0.61498(19) 0.52505(19) 0.38056(15) 0.0212(4) Uani 1 1 d .
H5 H 0.6929 0.5729 0.3810 0.025 Uiso 1 1 calc R
C6 C 0.52951(18) 0.55399(17) 0.35781(14) 0.0164(4) Uani 1 1 d .
C7 C 0.67775(18) 0.70135(18) 0.28017(14) 0.0177(4) Uani 1 1 d .
C8 C 0.78851(19) 0.8062(2) 0.31332(16) 0.0241(4) Uani 1 1 d .
H8 H 0.8087 0.8714 0.3660 0.029 Uiso 1 1 calc R
C9 C 0.8696(2) 0.8151(2) 0.26901(19) 0.0329(5) Uani 1 1 d .
H9 H 0.9457 0.8862 0.2924 0.039 Uiso 1 1 calc R
C10 C 0.8406(2) 0.7215(2) 0.19141(19) 0.0337(6) Uani 1 1 d .
H10 H 0.8965 0.7283 0.1616 0.040 Uiso 1 1 calc R
C11 C 0.7296(2) 0.6175(2) 0.15705(17) 0.0294(5) Uani 1 1 d .
H11 H 0.7090 0.5533 0.1032 0.035 Uiso 1 1 calc R
C12 C 0.6491(2) 0.6077(2) 0.20141(16) 0.0233(4) Uani 1 1 d .
H12 H 0.5734 0.5362 0.1779 0.028 Uiso 1 1 calc R
C13 C 0.64680(17) 0.80680(17) 0.44525(14) 0.0167(4) Uani 1 1 d .
C14 C 0.73471(19) 0.81439(19) 0.51718(15) 0.0226(4) Uani 1 1 d .
H14 H 0.7516 0.7542 0.5074 0.027 Uiso 1 1 calc R
C15 C 0.7977(2) 0.9103(2) 0.60343(16) 0.0293(5) Uani 1 1 d .
H15 H 0.8564 0.9145 0.6526 0.035 Uiso 1 1 calc R
C16 C 0.7750(2) 0.9989(2) 0.61750(17) 0.0328(5) Uani 1 1 d .
H16 H 0.8181 1.0640 0.6764 0.039 Uiso 1 1 calc R
C17 C 0.6894(2) 0.9934(2) 0.54595(17) 0.0314(5) Uani 1 1 d .
H17 H 0.6751 1.0554 0.5554 0.038 Uiso 1 1 calc R
C18 C 0.6245(2) 0.89689(19) 0.46019(16) 0.0237(4) Uani 1 1 d .
H18 H 0.5649 0.8925 0.4117 0.028 Uiso 1 1 calc R
C19 C 0.28366(18) 0.78982(17) 0.10487(14) 0.0172(4) Uani 1 1 d .
N20 N 0.29356(17) 0.87248(17) 0.06840(15) 0.0275(4) Uani 1 1 d .
C21 C 0.1920(2) 0.8658(2) 0.02447(17) 0.0295(5) Uani 1 1 d .
H21 H 0.1978 0.9228 -0.0018 0.035 Uiso 1 1 calc R
C22 C 0.0803(2) 0.7802(2) 0.01598(16) 0.0274(5) Uani 1 1 d .
H22 H 0.0109 0.7782 -0.0158 0.033 Uiso 1 1 calc R
C23 C 0.0712(2) 0.6974(2) 0.05456(17) 0.0286(5) Uani 1 1 d .
H23 H -0.0046 0.6382 0.0506 0.034 Uiso 1 1 calc R
C24 C 0.17419(19) 0.7017(2) 0.09928(16) 0.0234(4) Uani 1 1 d .
H24 H 0.1697 0.6450 0.1257 0.028 Uiso 1 1 calc R
C25 C 0.52022(19) 0.94642(18) 0.24563(14) 0.0193(4) Uani 1 1 d .
C26 C 0.6422(2) 0.9975(2) 0.26929(17) 0.0349(6) Uani 1 1 d .
H26 H 0.6722 0.9579 0.2358 0.042 Uiso 1 1 calc R
C27 C 0.7207(3) 1.1068(3) 0.34200(19) 0.0535(9) Uani 1 1 d .
H27 H 0.8044 1.1425 0.3570 0.064 Uiso 1 1 calc R
C28 C 0.6792(3) 1.1641(2) 0.39258(18) 0.0468(8) Uani 1 1 d .
H28 H 0.7340 1.2385 0.4428 0.056 Uiso 1 1 calc R
C29 C 0.5585(3) 1.1136(2) 0.37040(18) 0.0385(6) Uani 1 1 d .
H29 H 0.5295 1.1529 0.4054 0.046 Uiso 1 1 calc R
C30 C 0.4784(2) 1.0047(2) 0.29656(16) 0.0279(5) Uani 1 1 d .
H30 H 0.3947 0.9702 0.2810 0.034 Uiso 1 1 calc R
C31 C 0.48480(18) 0.78718(17) 0.07143(14) 0.0175(4) Uani 1 1 d .
C32 C 0.5083(2) 0.8642(2) 0.02386(16) 0.0256(5) Uani 1 1 d .
H32 H 0.4912 0.9240 0.0385 0.031 Uiso 1 1 calc R
C33 C 0.5564(2) 0.8534(2) -0.04475(18) 0.0341(6) Uani 1 1 d .
H33 H 0.5704 0.9046 -0.0784 0.041 Uiso 1 1 calc R
C34 C 0.5844(2) 0.7686(2) -0.06495(17) 0.0330(5) Uani 1 1 d .
H34 H 0.6179 0.7621 -0.1120 0.040 Uiso 1 1 calc R
C35 C 0.5637(2) 0.6934(2) -0.01666(16) 0.0286(5) Uani 1 1 d .
H35 H 0.5840 0.6359 -0.0297 0.034 Uiso 1 1 calc R
C36 C 0.51290(19) 0.70196(19) 0.05119(15) 0.0220(4) Uani 1 1 d .
H36 H 0.4974 0.6495 0.0837 0.026 Uiso 1 1 calc R
C37 C -0.03954(17) 0.36115(17) 0.23485(14) 0.0161(4) Uani 1 1 d .
N38 N -0.14096(18) 0.29961(18) 0.25072(15) 0.0301(4) Uani 1 1 d .
C39 C -0.2371(2) 0.3049(2) 0.21145(18) 0.0308(5) Uani 1 1 d .
H39 H -0.3088 0.2610 0.2217 0.037 Uiso 1 1 calc R
C40 C -0.2346(2) 0.3716(2) 0.15731(17) 0.0267(5) Uani 1 1 d .
H40 H -0.3031 0.3741 0.1312 0.032 Uiso 1 1 calc R
C41 C -0.1313(2) 0.4343(2) 0.14189(18) 0.0295(5) Uani 1 1 d .
H41 H -0.1276 0.4810 0.1050 0.035 Uiso 1 1 calc R
C42 C -0.0320(2) 0.42909(19) 0.18064(16) 0.0230(4) Uani 1 1 d .
H42 H 0.0397 0.4715 0.1700 0.028 Uiso 1 1 calc R
C43 C 0.07710(17) 0.34573(19) 0.39904(14) 0.0187(4) Uani 1 1 d .
C44 C 0.1028(2) 0.4496(2) 0.46480(16) 0.0292(5) Uani 1 1 d .
H44 H 0.1269 0.5177 0.4496 0.035 Uiso 1 1 calc R
C45 C 0.0934(2) 0.4539(3) 0.55205(17) 0.0387(6) Uani 1 1 d .
H45 H 0.1093 0.5243 0.5958 0.046 Uiso 1 1 calc R
C46 C 0.0612(2) 0.3565(3) 0.57568(18) 0.0413(7) Uani 1 1 d .
H46 H 0.0555 0.3596 0.6358 0.050 Uiso 1 1 calc R
C47 C 0.0375(2) 0.2551(3) 0.51158(18) 0.0388(6) Uani 1 1 d .
H47 H 0.0151 0.1877 0.5278 0.047 Uiso 1 1 calc R
C48 C 0.0458(2) 0.2487(2) 0.42333(16) 0.0244(5) Uani 1 1 d .
H48 H 0.0299 0.1780 0.3800 0.029 Uiso 1 1 calc R
C49 C 0.03336(19) 0.19499(18) 0.21501(14) 0.0184(4) Uani 1 1 d .
C50 C -0.0818(2) 0.10290(19) 0.19428(16) 0.0244(4) Uani 1 1 d .
H50 H -0.1353 0.1180 0.2165 0.029 Uiso 1 1 calc R
C51 C -0.1188(2) -0.0106(2) 0.14151(17) 0.0325(5) Uani 1 1 d .
H51 H -0.1979 -0.0733 0.1272 0.039 Uiso 1 1 calc R
C52 C -0.0413(3) -0.0337(2) 0.10930(17) 0.0360(6) Uani 1 1 d .
H52 H -0.0672 -0.1121 0.0733 0.043 Uiso 1 1 calc R
C53 C 0.0731(3) 0.0568(2) 0.12948(18) 0.0352(6) Uani 1 1 d .
H53 H 0.1263 0.0408 0.1076 0.042 Uiso 1 1 calc R
C54 C 0.1111(2) 0.1722(2) 0.18204(16) 0.0252(5) Uani 1 1 d .
H54 H 0.1897 0.2349 0.1953 0.030 Uiso 1 1 calc R

loop_
_atom_site_aniso_label
_atom_site_aniso_U_11
_atom_site_aniso_U_22
_atom_site_aniso_U_33
_atom_site_aniso_U_23
_atom_site_aniso_U_13
_atom_site_aniso_U_12
I1 0.01598(7) 0.01533(6) 0.01606(6) 0.00250(5) 0.00572(5) 0.00638(5)
I2 0.02246(7) 0.01638(7) 0.02305(7) 0.00258(5) 0.01038(6) 0.01056(6)
Cu1 0.01372(12) 0.01459(11) 0.01620(11) 0.00593(9) 0.00348(9) 0.00814(10)
Cu2 0.01378(12) 0.01657(12) 0.02095(12) 0.00699(10) 0.00671(10) 0.00824(10)
P1 0.0119(2) 0.0129(2) 0.0158(2) 0.00544(18) 0.00312(19) 0.00639(19)
P2 0.0131(2) 0.0141(2) 0.0168(2) 0.00632(19) 0.00453(19) 0.00786(19)
P3 0.0129(2) 0.0147(2) 0.0157(2) 0.00521(19) 0.00477(19) 0.00773(19)
N1 0.0144(8) 0.0166(8) 0.0180(8) 0.0072(7) 0.0045(7) 0.0077(7)
C2 0.0172(10) 0.0206(10) 0.0263(11) 0.0131(9) 0.0066(9) 0.0078(8)
C3 0.0252(12) 0.0212(11) 0.0351(12) 0.0177(10) 0.0094(10) 0.0125(9)
C4 0.0239(11) 0.0290(12) 0.0387(13) 0.0199(10) 0.0105(10) 0.0193(10)
C5 0.0158(10) 0.0210(10) 0.0287(11) 0.0127(9) 0.0075(8) 0.0101(8)
C6 0.0160(9) 0.0150(9) 0.0169(9) 0.0057(7) 0.0038(8) 0.0084(8)
C7 0.0153(10) 0.0217(10) 0.0205(10) 0.0116(8) 0.0069(8) 0.0114(8)
C8 0.0191(11) 0.0241(11) 0.0255(11) 0.0126(9) 0.0078(9) 0.0077(9)
C9 0.0202(12) 0.0372(13) 0.0420(14) 0.0229(12) 0.0153(11) 0.0107(10)
C10 0.0334(14) 0.0491(15) 0.0449(15) 0.0317(13) 0.0274(12) 0.0297(13)
C11 0.0420(14) 0.0359(13) 0.0329(12) 0.0202(11) 0.0228(11) 0.0304(12)
C12 0.0236(11) 0.0238(11) 0.0274(11) 0.0121(9) 0.0104(9) 0.0149(9)
C13 0.0139(9) 0.0143(9) 0.0167(9) 0.0057(7) 0.0041(8) 0.0046(8)
C14 0.0176(10) 0.0195(10) 0.0232(11) 0.0093(8) 0.0024(8) 0.0060(8)
C15 0.0199(11) 0.0272(12) 0.0219(11) 0.0072(9) -0.0019(9) 0.0037(9)
C16 0.0273(13) 0.0260(12) 0.0216(11) -0.0021(9) 0.0019(10) 0.0051(10)
C17 0.0307(13) 0.0213(11) 0.0311(12) -0.0005(9) 0.0055(10) 0.0129(10)
C18 0.0219(11) 0.0208(10) 0.0226(11) 0.0036(8) 0.0040(9) 0.0110(9)
C19 0.0162(10) 0.0179(9) 0.0176(9) 0.0062(8) 0.0040(8) 0.0105(8)
N20 0.0254(10) 0.0266(10) 0.0365(11) 0.0189(9) 0.0105(9) 0.0155(8)
C21 0.0316(13) 0.0282(12) 0.0346(13) 0.0174(10) 0.0087(10) 0.0194(10)
C22 0.0221(11) 0.0350(13) 0.0267(11) 0.0108(10) 0.0031(9) 0.0193(10)
C23 0.0169(11) 0.0353(13) 0.0347(13) 0.0183(10) 0.0086(9) 0.0130(10)
C24 0.0192(11) 0.0263(11) 0.0280(11) 0.0166(9) 0.0081(9) 0.0121(9)
C25 0.0198(10) 0.0162(9) 0.0189(10) 0.0078(8) 0.0075(8) 0.0067(8)
C26 0.0183(11) 0.0394(14) 0.0227(11) -0.0011(10) 0.0090(9) 0.0029(10)
C27 0.0242(14) 0.0540(18) 0.0301(14) -0.0024(13) 0.0131(11) -0.0102(13)
C28 0.0532(18) 0.0216(12) 0.0253(13) -0.0008(10) 0.0168(12) -0.0061(12)
C29 0.0565(18) 0.0229(12) 0.0306(13) 0.0046(10) 0.0164(12) 0.0196(12)
C30 0.0313(13) 0.0236(11) 0.0276(12) 0.0061(9) 0.0096(10) 0.0159(10)
C31 0.0147(9) 0.0174(9) 0.0164(9) 0.0044(8) 0.0039(8) 0.0072(8)
C32 0.0265(12) 0.0249(11) 0.0275(11) 0.0131(9) 0.0123(9) 0.0129(10)
C33 0.0299(13) 0.0366(14) 0.0328(13) 0.0186(11) 0.0155(11) 0.0115(11)
C34 0.0220(12) 0.0395(14) 0.0253(12) 0.0064(10) 0.0119(10) 0.0088(10)
C35 0.0227(11) 0.0273(12) 0.0283(12) -0.0003(9) 0.0093(9) 0.0128(10)
C36 0.0200(10) 0.0214(10) 0.0217(10) 0.0054(8) 0.0065(8) 0.0107(9)
C37 0.0122(9) 0.0151(9) 0.0163(9) 0.0022(7) 0.0021(7) 0.0068(8)
N38 0.0222(10) 0.0347(11) 0.0354(11) 0.0196(9) 0.0088(9) 0.0147(9)
C39 0.0193(11) 0.0362(13) 0.0343(13) 0.0171(11) 0.0088(10) 0.0118(10)
C40 0.0205(11) 0.0277(11) 0.0302(12) 0.0094(9) 0.0030(9) 0.0150(9)
C41 0.0282(12) 0.0271(12) 0.0381(13) 0.0192(10) 0.0083(10) 0.0171(10)
C42 0.0195(11) 0.0214(10) 0.0290(11) 0.0127(9) 0.0083(9) 0.0105(9)
C43 0.0102(9) 0.0283(11) 0.0174(9) 0.0079(8) 0.0031(7) 0.0112(8)
C44 0.0281(12) 0.0362(13) 0.0234(11) 0.0065(10) 0.0070(9) 0.0205(11)
C45 0.0372(14) 0.0645(18) 0.0197(11) 0.0062(12) 0.0079(10) 0.0365(14)
C46 0.0319(14) 0.081(2) 0.0215(12) 0.0230(13) 0.0137(11) 0.0350(15)
C47 0.0296(13) 0.0613(18) 0.0309(13) 0.0301(13) 0.0105(11) 0.0230(13)
C48 0.0207(11) 0.0320(12) 0.0210(10) 0.0133(9) 0.0052(9) 0.0141(10)
C49 0.0230(11) 0.0174(9) 0.0160(9) 0.0074(8) 0.0065(8) 0.0115(8)
C50 0.0242(11) 0.0189(10) 0.0270(11) 0.0093(9) 0.0085(9) 0.0095(9)
C51 0.0356(14) 0.0181(11) 0.0309(13) 0.0091(9) 0.0062(11) 0.0076(10)
C52 0.0604(18) 0.0191(11) 0.0266(12) 0.0068(9) 0.0137(12) 0.0217(12)
C53 0.0576(17) 0.0309(13) 0.0361(13) 0.0153(11) 0.0272(13) 0.0323(13)
C54 0.0328(12) 0.0235(11) 0.0266(11) 0.0120(9) 0.0135(10) 0.0182(10)

loop_
_atom_type_symbol
_atom_type_description
_atom_type_scat_dispersion_real
_atom_type_scat_dispersion_imag
_atom_type_scat_source
C C 0.0033 0.0016 'International Tables Vol C Tables 4.2.6.8 and 6.1.1.4'
H H 0.0000 0.0000 'International Tables Vol C Tables 4.2.6.8 and 6.1.1.4'
N N 0.0061 0.0033 'International Tables Vol C Tables 4.2.6.8 and 6.1.1.4'
P P 0.1023 0.0942 'International Tables Vol C Tables 4.2.6.8 and 6.1.1.4'
Cu Cu 0.3201 1.2651 'International Tables Vol C Tables 4.2.6.8 and 6.1.1.4'
I I -0.4742 1.8119 'International Tables Vol C Tables 4.2.6.8 and 6.1.1.4'

loop_
_geom_angle_atom_site_label_1
_geom_angle_atom_site_label_2
_geom_angle_atom_site_label_3
_geom_angle
Cu1 I1 Cu2 61.683(15)
Cu2 I2 Cu1 62.673(12)
P2 Cu1 P1 119.87(2)
P2 Cu1 I1 109.93(2)
P1 Cu1 I1 106.31(2)
P2 Cu1 I2 108.098(19)
P1 Cu1 I2 104.34(2)
I1 Cu1 I2 107.625(16)
P2 Cu1 Cu2 152.916(18)
P1 Cu1 Cu2 87.07(2)
I1 Cu1 Cu2 60.129(16)
I2 Cu1 Cu2 58.032(13)
N1 Cu2 P3 117.47(5)
N1 Cu2 I2 114.86(5)
P3 Cu2 I2 107.82(2)
N1 Cu2 I1 100.19(5)
P3 Cu2 I1 108.58(2)
I2 Cu2 I1 107.067(14)
N1 Cu2 Cu1 91.27(5)
P3 Cu2 Cu1 150.884(18)
I2 Cu2 Cu1 59.296(13)
I1 Cu2 Cu1 58.188(16)
C7 P1 C13 103.36(9)
C7 P1 C6 101.04(9)
C13 P1 C6 103.86(9)
C7 P1 Cu1 116.78(7)
C13 P1 Cu1 116.46(7)
C6 P1 Cu1 113.37(7)
C25 P2 C31 103.53(9)
C25 P2 C19 103.30(10)
C31 P2 C19 104.63(9)
C25 P2 Cu1 110.91(7)
C31 P2 Cu1 116.64(7)
C19 P2 Cu1 116.27(7)
C43 P3 C49 103.82(10)
C43 P3 C37 100.16(9)
C49 P3 C37 102.92(9)
C43 P3 Cu2 115.73(7)
C49 P3 Cu2 116.83(7)
C37 P3 Cu2 115.16(7)
C2 N1 C6 117.48(17)
C2 N1 Cu2 113.75(14)
C6 N1 Cu2 127.32(13)
N1 C2 C3 123.6(2)
N1 C2 H2 118.2
C3 C2 H2 118.2
C4 C3 C2 118.9(2)
C4 C3 H3 120.6
C2 C3 H3 120.6
C3 C4 C5 118.6(2)
C3 C4 H4 120.7
C5 C4 H4 120.7
C4 C5 C6 119.7(2)
C4 C5 H5 120.1
C6 C5 H5 120.1
N1 C6 C5 121.71(18)
N1 C6 P1 116.17(14)
C5 C6 P1 122.12(16)
C8 C7 C12 119.1(2)
C8 C7 P1 122.53(17)
C12 C7 P1 118.19(16)
C9 C8 C7 119.8(2)
C9 C8 H8 120.1
C7 C8 H8 120.1
C10 C9 C8 120.6(2)
C10 C9 H9 119.7
C8 C9 H9 119.7
C9 C10 C11 119.9(2)
C9 C10 H10 120.1
C11 C10 H10 120.1
C12 C11 C10 119.8(2)
C12 C11 H11 120.1
C10 C11 H11 120.1
C11 C12 C7 120.8(2)
C11 C12 H12 119.6
C7 C12 H12 119.6
C18 C13 C14 119.23(19)
C18 C13 P1 118.09(15)
C14 C13 P1 122.63(16)
C15 C14 C13 120.0(2)
C15 C14 H14 120.0
C13 C14 H14 120.0
C16 C15 C14 120.3(2)
C16 C15 H15 119.9
C14 C15 H15 119.9
C15 C16 C17 120.2(2)
C15 C16 H16 119.9
C17 C16 H16 119.9
C16 C17 C18 119.9(2)
C16 C17 H17 120.1
C18 C17 H17 120.1
C17 C18 C13 120.3(2)
C17 C18 H18 119.8
C13 C18 H18 119.8
N20 C19 C24 122.09(19)
N20 C19 P2 118.55(15)
C24 C19 P2 119.36(15)
C21 N20 C19 117.7(2)
N20 C21 C22 123.2(2)
N20 C21 H21 118.4
C22 C21 H21 118.4
C21 C22 C23 118.7(2)
C21 C22 H22 120.7
C23 C22 H22 120.7
C22 C23 C24 119.2(2)
C22 C23 H23 120.4
C24 C23 H23 120.4
C19 C24 C23 119.1(2)
C19 C24 H24 120.5
C23 C24 H24 120.5
C26 C25 C30 119.2(2)
C26 C25 P2 118.87(17)
C30 C25 P2 121.12(17)
C25 C26 C27 119.7(2)
C25 C26 H26 120.1
C27 C26 H26 120.1
C28 C27 C26 121.0(3)
C28 C27 H27 119.5
C26 C27 H27 119.5
C29 C28 C27 119.7(2)
C29 C28 H28 120.1
C27 C28 H28 120.1
C28 C29 C30 120.1(3)
C28 C29 H29 120.0
C30 C29 H29 120.0
C25 C30 C29 120.3(2)
C25 C30 H30 119.9
C29 C30 H30 119.9
C36 C31 C32 119.7(2)
C36 C31 P2 117.93(16)
C32 C31 P2 122.37(16)
C33 C32 C31 119.7(2)
C33 C32 H32 120.1
C31 C32 H32 120.1
C32 C33 C34 120.6(2)
C32 C33 H33 119.7
C34 C33 H33 119.7
C35 C34 C33 120.0(2)
C35 C34 H34 120.0
C33 C34 H34 120.0
C34 C35 C36 119.8(2)
C34 C35 H35 120.1
C36 C35 H35 120.1
C31 C36 C35 120.1(2)
C31 C36 H36 119.9
C35 C36 H36 119.9
N38 C37 C42 121.59(19)
N38 C37 P3 117.91(15)
C42 C37 P3 120.46(16)
C37 N38 C39 118.43(19)
N38 C39 C40 122.5(2)
N38 C39 H39 118.7
C40 C39 H39 118.7
C41 C40 C39 118.8(2)
C41 C40 H40 120.6
C39 C40 H40 120.6
C40 C41 C42 119.7(2)
C40 C41 H41 120.2
C42 C41 H41 120.2
C37 C42 C41 119.0(2)
C37 C42 H42 120.5
C41 C42 H42 120.5
C48 C43 C44 119.1(2)
C48 C43 P3 123.98(17)
C44 C43 P3 116.93(17)
C45 C44 C43 120.4(2)
C45 C44 H44 119.8
C43 C44 H44 119.8
C46 C45 C44 120.3(3)
C46 C45 H45 119.9
C44 C45 H45 119.9
C47 C46 C45 119.3(2)
C47 C46 H46 120.3
C45 C46 H46 120.3
C46 C47 C48 121.3(3)
C46 C47 H47 119.4
C48 C47 H47 119.4
C43 C48 C47 119.6(2)
C43 C48 H48 120.2
C47 C48 H48 120.2
C50 C49 C54 119.6(2)
C50 C49 P3 122.21(17)
C54 C49 P3 118.15(16)
C51 C50 C49 120.1(2)
C51 C50 H50 120.0
C49 C50 H50 120.0
C50 C51 C52 120.4(2)
C50 C51 H51 119.8
C52 C51 H51 119.8
C53 C52 C51 120.0(2)
C53 C52 H52 120.0
C51 C52 H52 120.0
C52 C53 C54 120.1(2)
C52 C53 H53 120.0
C54 C53 H53 120.0
C49 C54 C53 119.8(2)
C49 C54 H54 120.1
C53 C54 H54 120.1

loop_
_geom_bond_atom_site_label_1
_geom_bond_atom_site_label_2
_geom_bond_distance
I1 Cu1 2.6733(7)
I1 Cu2 2.7280(6)
I2 Cu2 2.6446(5)
I2 Cu1 2.6803(5)
Cu1 P2 2.2514(6)
Cu1 P1 2.2522(7)
Cu1 Cu2 2.7694(5)
Cu2 N1 2.1035(17)
Cu2 P3 2.2507(7)
P1 C7 1.828(2)
P1 C13 1.832(2)
P1 C6 1.847(2)
P2 C25 1.818(2)
P2 C31 1.827(2)
P2 C19 1.834(2)
P3 C43 1.834(2)
P3 C49 1.835(2)
P3 C37 1.841(2)
N1 C2 1.348(3)
N1 C6 1.353(3)
C2 C3 1.383(3)
C2 H2 0.9500
C3 C4 1.377(3)
C3 H3 0.9500
C4 C5 1.388(3)
C4 H4 0.9500
C5 C6 1.395(3)
C5 H5 0.9500
C7 C8 1.393(3)
C7 C12 1.394(3)
C8 C9 1.393(3)
C8 H8 0.9500
C9 C10 1.381(4)
C9 H9 0.9500
C10 C11 1.387(4)
C10 H10 0.9500
C11 C12 1.384(3)
C11 H11 0.9500
C12 H12 0.9500
C13 C18 1.394(3)
C13 C14 1.397(3)
C14 C15 1.396(3)
C14 H14 0.9500
C15 C16 1.379(4)
C15 H15 0.9500
C16 C17 1.387(4)
C16 H16 0.9500
C17 C18 1.394(3)
C17 H17 0.9500
C18 H18 0.9500
C19 N20 1.356(3)
C19 C24 1.386(3)
N20 C21 1.351(3)
C21 C22 1.378(3)
C21 H21 0.9500
C22 C23 1.382(3)
C22 H22 0.9500
C23 C24 1.389(3)
C23 H23 0.9500
C24 H24 0.9500
C25 C26 1.383(3)
C25 C30 1.387(3)
C26 C27 1.386(4)
C26 H26 0.9500
C27 C28 1.372(4)
C27 H27 0.9500
C28 C29 1.370(4)
C28 H28 0.9500
C29 C30 1.392(3)
C29 H29 0.9500
C30 H30 0.9500
C31 C36 1.390(3)
C31 C32 1.392(3)
C32 C33 1.381(3)
C32 H32 0.9500
C33 C34 1.384(4)
C33 H33 0.9500
C34 C35 1.382(4)
C34 H34 0.9500
C35 C36 1.391(3)
C35 H35 0.9500
C36 H36 0.9500
C37 N38 1.355(3)
C37 C42 1.386(3)
N38 C39 1.359(3)
C39 C40 1.381(3)
C39 H39 0.9500
C40 C41 1.374(3)
C40 H40 0.9500
C41 C42 1.395(3)
C41 H41 0.9500
C42 H42 0.9500
C43 C48 1.379(3)
C43 C44 1.396(3)
C44 C45 1.384(3)
C44 H44 0.9500
C45 C46 1.377(4)
C45 H45 0.9500
C46 C47 1.371(4)
C46 H46 0.9500
C47 C48 1.391(3)
C47 H47 0.9500
C48 H48 0.9500
C49 C50 1.387(3)
C49 C54 1.392(3)
C50 C51 1.379(3)
C50 H50 0.9500
C51 C52 1.385(4)
C51 H51 0.9500
C52 C53 1.374(4)
C52 H52 0.9500
C53 C54 1.396(3)
C53 H53 0.9500
C54 H54 0.9500

loop_
_geom_torsion_atom_site_label_1
_geom_torsion_atom_site_label_2
_geom_torsion_atom_site_label_3
_geom_torsion_atom_site_label_4
_geom_torsion
Cu2 I1 Cu1 P2 -152.114(19)
Cu2 I1 Cu1 P1 76.73(2)
Cu2 I1 Cu1 I2 -34.603(10)
Cu2 I2 Cu1 P2 154.180(19)
Cu2 I2 Cu1 P1 -77.18(2)
Cu2 I2 Cu1 I1 35.484(12)
Cu1 I2 Cu2 N1 75.71(5)
Cu1 I2 Cu2 P3 -151.212(19)
Cu1 I2 Cu2 I1 -34.549(12)
Cu1 I1 Cu2 N1 -85.12(5)
Cu1 I1 Cu2 P3 151.174(19)
Cu1 I1 Cu2 I2 35.017(12)
P2 Cu1 Cu2 N1 176.17(6)
P1 Cu1 Cu2 N1 -9.50(5)
I1 Cu1 Cu2 N1 101.22(5)
I2 Cu1 Cu2 N1 -118.42(5)
P2 Cu1 Cu2 P3 5.02(6)
P1 Cu1 Cu2 P3 179.36(4)
I1 Cu1 Cu2 P3 -69.93(4)
I2 Cu1 Cu2 P3 70.43(4)
P2 Cu1 Cu2 I2 -65.41(4)
P1 Cu1 Cu2 I2 108.93(2)
I1 Cu1 Cu2 I2 -140.359(12)
P2 Cu1 Cu2 I1 74.95(4)
P1 Cu1 Cu2 I1 -110.71(2)
I2 Cu1 Cu2 I1 140.359(12)
P2 Cu1 P1 C7 -47.76(8)
I1 Cu1 P1 C7 77.53(8)
I2 Cu1 P1 C7 -168.86(7)
Cu2 Cu1 P1 C7 135.22(8)
P2 Cu1 P1 C13 74.94(8)
I1 Cu1 P1 C13 -159.77(7)
I2 Cu1 P1 C13 -46.16(7)
Cu2 Cu1 P1 C13 -102.08(7)
P2 Cu1 P1 C6 -164.61(7)
I1 Cu1 P1 C6 -39.33(7)
I2 Cu1 P1 C6 74.28(7)
Cu2 Cu1 P1 C6 18.36(7)
P1 Cu1 P2 C25 -52.47(8)
I1 Cu1 P2 C25 -176.03(7)
I2 Cu1 P2 C25 66.75(8)
Cu2 Cu1 P2 C25 121.00(8)
P1 Cu1 P2 C31 65.69(8)
I1 Cu1 P2 C31 -57.87(8)
I2 Cu1 P2 C31 -175.09(7)
Cu2 Cu1 P2 C31 -120.84(8)
P1 Cu1 P2 C19 -170.07(7)
I1 Cu1 P2 C19 66.37(8)
I2 Cu1 P2 C19 -50.85(8)
Cu2 Cu1 P2 C19 3.40(9)
N1 Cu2 P3 C43 58.90(9)
I2 Cu2 P3 C43 -72.77(8)
I1 Cu2 P3 C43 171.56(7)
Cu1 Cu2 P3 C43 -131.08(8)
N1 Cu2 P3 C49 -63.85(9)
I2 Cu2 P3 C49 164.48(7)
I1 Cu2 P3 C49 48.81(7)
Cu1 Cu2 P3 C49 106.16(8)
N1 Cu2 P3 C37 175.18(9)
I2 Cu2 P3 C37 43.51(7)
I1 Cu2 P3 C37 -72.16(7)
Cu1 Cu2 P3 C37 -14.81(8)
P3 Cu2 N1 C2 6.82(16)
I2 Cu2 N1 C2 135.21(13)
I1 Cu2 N1 C2 -110.46(14)
Cu1 Cu2 N1 C2 -168.34(14)
P3 Cu2 N1 C6 172.58(15)
I2 Cu2 N1 C6 -59.03(17)
I1 Cu2 N1 C6 55.30(17)
Cu1 Cu2 N1 C6 -2.57(16)
C6 N1 C2 C3 -2.7(3)
Cu2 N1 C2 C3 164.52(18)
N1 C2 C3 C4 1.0(4)
C2 C3 C4 C5 0.9(4)
C3 C4 C5 C6 -0.9(3)
C2 N1 C6 C5 2.7(3)
Cu2 N1 C6 C5 -162.59(16)
C2 N1 C6 P1 -177.43(15)
Cu2 N1 C6 P1 17.3(2)
C4 C5 C6 N1 -1.0(3)
C4 C5 C6 P1 179.17(17)
C7 P1 C6 N1 -151.27(15)
C13 P1 C6 N1 101.84(16)
Cu1 P1 C6 N1 -25.51(17)
C7 P1 C6 C5 28.59(19)
C13 P1 C6 C5 -78.30(19)
Cu1 P1 C6 C5 154.35(16)
C13 P1 C7 C8 -19.71(19)
C6 P1 C7 C8 -127.00(18)
Cu1 P1 C7 C8 109.55(17)
C13 P1 C7 C12 165.76(16)
C6 P1 C7 C12 58.47(17)
Cu1 P1 C7 C12 -64.98(17)
C12 C7 C8 C9 -1.4(3)
P1 C7 C8 C9 -175.91(17)
C7 C8 C9 C10 1.0(3)
C8 C9 C10 C11 0.1(4)
C9 C10 C11 C12 -0.8(4)
C10 C11 C12 C7 0.4(3)
C8 C7 C12 C11 0.7(3)
P1 C7 C12 C11 175.46(17)
C7 P1 C13 C18 113.88(17)
C6 P1 C13 C18 -140.97(17)
Cu1 P1 C13 C18 -15.58(19)
C7 P1 C13 C14 -63.68(19)
C6 P1 C13 C14 41.5(2)
Cu1 P1 C13 C14 166.87(15)
C18 C13 C14 C15 1.1(3)
P1 C13 C14 C15 178.66(17)
C13 C14 C15 C16 -1.1(3)
C14 C15 C16 C17 -0.1(4)
C15 C16 C17 C18 1.2(4)
C16 C17 C18 C13 -1.2(4)
C14 C13 C18 C17 0.1(3)
P1 C13 C18 C17 -177.59(18)
C25 P2 C19 N20 51.06(19)
C31 P2 C19 N20 -57.01(19)
Cu1 P2 C19 N20 172.78(14)
C25 P2 C19 C24 -129.54(18)
C31 P2 C19 C24 122.38(18)
Cu1 P2 C19 C24 -7.8(2)
C24 C19 N20 C21 -0.9(3)
P2 C19 N20 C21 178.48(17)
C19 N20 C21 C22 0.6(4)
N20 C21 C22 C23 0.4(4)
C21 C22 C23 C24 -1.0(4)
N20 C19 C24 C23 0.3(3)
P2 C19 C24 C23 -179.08(18)
C22 C23 C24 C19 0.7(4)
C31 P2 C25 C26 -41.8(2)
C19 P2 C25 C26 -150.67(19)
Cu1 P2 C25 C26 84.08(19)
C31 P2 C25 C30 148.43(18)
C19 P2 C25 C30 39.5(2)
Cu1 P2 C25 C30 -85.72(18)
C30 C25 C26 C27 -1.2(4)
P2 C25 C26 C27 -171.2(2)
C25 C26 C27 C28 1.5(5)
C26 C27 C28 C29 -0.8(5)
C27 C28 C29 C30 -0.2(4)
C26 C25 C30 C29 0.2(3)
P2 C25 C30 C29 169.97(19)
C28 C29 C30 C25 0.5(4)
C25 P2 C31 C36 124.52(17)
C19 P2 C31 C36 -127.58(17)
Cu1 P2 C31 C36 2.42(19)
C25 P2 C31 C32 -54.4(2)
C19 P2 C31 C32 53.5(2)
Cu1 P2 C31 C32 -176.55(15)
C36 C31 C32 C33 1.7(3)
P2 C31 C32 C33 -179.39(18)
C31 C32 C33 C34 -1.7(4)
C32 C33 C34 C35 0.4(4)
C33 C34 C35 C36 1.0(4)
C32 C31 C36 C35 -0.3(3)
P2 C31 C36 C35 -179.32(17)
C34 C35 C36 C31 -1.0(3)
C43 P3 C37 N38 -39.03(18)
C49 P3 C37 N38 67.84(18)
Cu2 P3 C37 N38 -163.89(14)
C43 P3 C37 C42 143.07(17)
C49 P3 C37 C42 -110.07(18)
Cu2 P3 C37 C42 18.21(19)
C42 C37 N38 C39 0.5(3)
P3 C37 N38 C39 -177.39(18)
C37 N38 C39 C40 -0.9(4)
N38 C39 C40 C41 0.5(4)
C39 C40 C41 C42 0.2(4)
N38 C37 C42 C41 0.2(3)
P3 C37 C42 C41 178.04(17)
C40 C41 C42 C37 -0.6(4)
C49 P3 C43 C48 5.7(2)
C37 P3 C43 C48 111.81(18)
Cu2 P3 C43 C48 -123.72(17)
C49 P3 C43 C44 -174.40(16)
C37 P3 C43 C44 -68.25(18)
Cu2 P3 C43 C44 56.21(17)
C48 C43 C44 C45 -2.0(3)
P3 C43 C44 C45 178.10(18)
C43 C44 C45 C46 1.5(4)
C44 C45 C46 C47 -0.6(4)
C45 C46 C47 C48 0.2(4)
C44 C43 C48 C47 1.5(3)
P3 C43 C48 C47 -178.52(18)
C46 C47 C48 C43 -0.7(4)
C43 P3 C49 C50 61.20(19)
C37 P3 C49 C50 -42.85(19)
Cu2 P3 C49 C50 -170.08(15)
C43 P3 C49 C54 -119.39(17)
C37 P3 C49 C54 136.56(17)
Cu2 P3 C49 C54 9.33(19)
C54 C49 C50 C51 0.2(3)
P3 C49 C50 C51 179.59(17)
C49 C50 C51 C52 0.4(4)
C50 C51 C52 C53 -0.3(4)
C51 C52 C53 C54 -0.3(4)
C50 C49 C54 C53 -0.8(3)
P3 C49 C54 C53 179.76(17)
C52 C53 C54 C49 0.9(4)
